data_7203079
loop_
_publ_author_name
'Rajesh, B. M.'
'Iqbal, Javed'
'Babu, N. Jagadeesh'
'Nangia, Ashwini'

_publ_section_title
;
 Water mediated tube in tetrapeptide cyclo(Phe-Pro-Leu-Aha) trihydrate
 and crystal structure of cyclo(d-Phe-Pro-Leu-Aha) anhydrate
;
_journal_issue 10
_journal_name_full CrystEngComm
_journal_page_first 860
_journal_paper_doi 10.1039/b709700j
_journal_volume 9
_journal_year 2007
_chemical_absolute_configuration rmad
_chemical_formula_moiety 'C26 H38 N4 O4, 3(H2 O)'
_chemical_formula_sum 'C26 H44 N4 O7'
_chemical_formula_weight 524.65
_chemical_name_common cyclo(Phe-Pro-Leu-Aha)
_chemical_name_systematic
;
?
;
_space_group_IT_number 19
_symmetry_cell_setting orthorhombic
_symmetry_space_group_name_Hall 'P 2ac 2ab'
_symmetry_space_group_name_H-M 'P 21 21 21'
_atom_sites_solution_hydrogens geom
_atom_sites_solution_primary direct
_atom_sites_solution_secondary difmap
_audit_creation_method SHELXL-97
_cell_angle_alpha 90.00
_cell_angle_beta 90.00
_cell_angle_gamma 90.00
_cell_formula_units_Z 4
_cell_length_a 9.4493(16)
_cell_length_b 14.125(2)
_cell_length_c 21.736(4)
_cell_measurement_reflns_used 7206
_cell_measurement_temperature 298(2)
_cell_measurement_theta_max 23.06
_cell_measurement_theta_min 2.35
_cell_volume 2901.1(8)
_computing_cell_refinement 'Bruker SMART'
_computing_data_collection 'Bruker SMART'
_computing_data_reduction 'Bruker SAINT'
_computing_molecular_graphics 'Bruker SHELXTL'
_computing_publication_material 'Bruker SHELXTL'
_computing_structure_refinement 'SHELXL-97 (Sheldrick, 1997)'
_computing_structure_solution 'SHELXS-97 (Sheldrick, 1990)'
_diffrn_ambient_temperature 298(2)
_diffrn_measured_fraction_theta_full 0.987
_diffrn_measured_fraction_theta_max 0.987
_diffrn_measurement_device_type 'CCD area detector'
_diffrn_measurement_method 'phi and omega scans'
_diffrn_radiation_monochromator graphite
_diffrn_radiation_source 'fine-focus sealed tube'
_diffrn_radiation_type MoK\a
_diffrn_radiation_wavelength 0.71073
_diffrn_reflns_av_R_equivalents 0.0384
_diffrn_reflns_av_sigmaI/netI 0.0245
_diffrn_reflns_limit_h_max 11
_diffrn_reflns_limit_h_min -11
_diffrn_reflns_limit_k_max 17
_diffrn_reflns_limit_k_min -17
_diffrn_reflns_limit_l_max 26
_diffrn_reflns_limit_l_min -26
_diffrn_reflns_number 21171
_diffrn_reflns_theta_full 26.00
_diffrn_reflns_theta_max 26.00
_diffrn_reflns_theta_min 1.72
_exptl_absorpt_coefficient_mu 0.087
_exptl_absorpt_correction_T_max 0.9828
_exptl_absorpt_correction_T_min 0.9552
_exptl_absorpt_correction_type multi-scan
_exptl_absorpt_process_details 'Bruker AXS SADABS program'
_exptl_crystal_colour colourless
_exptl_crystal_density_diffrn 1.201
_exptl_crystal_density_method 'not measured'
_exptl_crystal_description needle
_exptl_crystal_F_000 1136
_exptl_crystal_size_max 0.53
_exptl_crystal_size_mid 0.28
_exptl_crystal_size_min 0.20
_refine_diff_density_max 0.417
_refine_diff_density_min -0.237
_refine_diff_density_rms 0.041
_refine_ls_abs_structure_details 'Flack H D (1983), Acta Cryst. A39, 876-881'
_refine_ls_abs_structure_Flack 0(10)
_refine_ls_extinction_method none
_refine_ls_goodness_of_fit_ref 1.149
_refine_ls_hydrogen_treatment mixed
_refine_ls_matrix_type full
_refine_ls_number_parameters 376
_refine_ls_number_reflns 3176
_refine_ls_number_restraints 0
_refine_ls_restrained_S_all 1.149
_refine_ls_R_factor_all 0.0768
_refine_ls_R_factor_gt 0.0665
_refine_ls_shift/su_max 0.000
_refine_ls_shift/su_mean 0.000
_refine_ls_structure_factor_coef Fsqd
_refine_ls_weighting_details 'calc w=1/[\s^2^(Fo^2^)+(0.0708P)^2^+1.0583P] where P=(Fo^2^+2Fc^2^)/3'
_refine_ls_weighting_scheme calc
_refine_ls_wR_factor_gt 0.1537
_refine_ls_wR_factor_ref 0.1596
_reflns_number_gt 2742
_reflns_number_total 3176
_reflns_threshold_expression >2sigma(I)
_cod_data_source_file b709700j.txt
_cod_data_source_block an630_m
_cod_depositor_comments
;
The following automatic conversions were performed:
'_symmetry_cell_setting' value 'Orthorhombic' changed to 'orthorhombic'
according to '/home/saulius/struct/CIF-dictionaries/cif_core.dic'
dictionary named 'cif_core.dic' version 2.4.1 from 2010-06-29.

Automatic conversion script
Id: cif_fix_enum 1527 2010-12-29 10:47:43Z saulius 
;
_cod_original_cell_volume 2901.3(8)
_cod_original_sg_symbol_H-M P2(1)2(1)2(1)
_cod_database_code 7203079

loop_
_symmetry_equiv_pos_as_xyz
'x, y, z'
'-x+1/2, -y, z+1/2'
'-x, y+1/2, -z+1/2'
'x+1/2, -y+1/2, -z'

loop_
_atom_site_label
_atom_site_type_symbol
_atom_site_fract_x
_atom_site_fract_y
_atom_site_fract_z
_atom_site_U_iso_or_equiv
_atom_site_adp_type
_atom_site_occupancy
_atom_site_symmetry_multiplicity
_atom_site_calc_flag
_atom_site_refinement_flags
_atom_site_disorder_assembly
_atom_site_disorder_group
O3 O 0.5939(3) 0.2339(2) 0.76237(15) 0.0580(8) Uani 1 1 d . . .
O1 O 0.1406(4) 0.0348(2) 0.78315(16) 0.0653(9) Uani 1 1 d . . .
N4 N 0.4344(4) 0.0568(3) 0.59734(17) 0.0551(9) Uani 1 1 d . . .
O4 O 0.6292(4) -0.0321(2) 0.61331(17) 0.0688(9) Uani 1 1 d . . .
C10 C 0.5457(4) -0.0451(3) 0.84467(17) 0.0412(9) Uani 1 1 d . . .
O2 O 0.5536(3) -0.12914(19) 0.85672(15) 0.0575(8) Uani 1 1 d . . .
N1 N 0.3200(4) -0.0662(3) 0.79692(17) 0.0468(9) Uani 1 1 d . . .
N2 N 0.6599(3) 0.0109(2) 0.84039(15) 0.0414(8) Uani 1 1 d . . .
N3 N 0.6370(4) 0.0901(2) 0.72162(15) 0.0461(8) Uani 1 1 d . . .
C15 C 0.6256(4) 0.1507(3) 0.76836(19) 0.0423(9) Uani 1 1 d . . .
C16 C 0.6247(5) 0.1226(3) 0.65781(19) 0.0495(10) Uani 1 1 d . . .
H16 H 0.5592 0.1763 0.6564 0.059 Uiso 1 1 calc R . .
C2 C 0.3993(4) -0.0027(3) 0.83627(19) 0.0425(9) Uani 1 1 d . . .
H2 H 0.4069 0.0597 0.8168 0.051 Uiso 1 1 calc R . .
C11 C 0.6614(4) 0.1142(3) 0.83234(18) 0.0420(9) Uani 1 1 d . . .
H11 H 0.5967 0.1430 0.8622 0.050 Uiso 1 1 calc R . .
C1 C 0.1953(4) -0.0431(3) 0.7727(2) 0.0478(10) Uani 1 1 d . . .
C9 C 0.5035(5) 0.0615(4) 0.9805(2) 0.0565(12) Uani 1 1 d . . .
H9 H 0.5287 -0.0013 0.9871 0.068 Uiso 1 1 calc R . .
C4 C 0.3974(4) 0.0832(3) 0.93858(18) 0.0451(10) Uani 1 1 d . . .
C21 C 0.5622(5) 0.0413(3) 0.62046(19) 0.0509(10) Uani 1 1 d . . .
C26 C 0.1241(5) -0.1166(3) 0.7335(2) 0.0551(11) Uani 1 1 d . . .
H26A H 0.0552 -0.1504 0.7583 0.066 Uiso 1 1 calc R . .
H26B H 0.1944 -0.1620 0.7198 0.066 Uiso 1 1 calc R . .
C5 C 0.3624(5) 0.1768(3) 0.9303(2) 0.0573(11) Uani 1 1 d . . .
H5 H 0.2908 0.1921 0.9027 0.069 Uiso 1 1 calc R . .
O6 O 0.3376(6) 0.3498(4) 0.7868(2) 0.0959(14) Uani 1 1 d . . .
C13 C 0.8707(5) 0.0610(4) 0.8874(2) 0.0669(13) Uani 1 1 d . . .
H13A H 0.8433 0.0681 0.9302 0.080 Uiso 1 1 calc R . .
H13B H 0.9730 0.0566 0.8849 0.080 Uiso 1 1 calc R . .
C3 C 0.3293(5) 0.0070(3) 0.9002(2) 0.0550(11) Uani 1 1 d . . .
H3A H 0.2297 0.0215 0.8949 0.066 Uiso 1 1 calc R . .
H3B H 0.3362 -0.0530 0.9217 0.066 Uiso 1 1 calc R . .
C22 C 0.3560(6) -0.0145(3) 0.5632(2) 0.0639(12) Uani 1 1 d . . .
H22A H 0.4224 -0.0548 0.5414 0.077 Uiso 1 1 calc R . .
H22B H 0.2970 0.0166 0.5328 0.077 Uiso 1 1 calc R . .
C25 C 0.0502(5) -0.0753(4) 0.6778(2) 0.0640(13) Uani 1 1 d . . .
H25A H 0.0087 -0.1266 0.6542 0.077 Uiso 1 1 calc R . .
H25B H -0.0262 -0.0348 0.6916 0.077 Uiso 1 1 calc R . .
C12 C 0.8153(5) 0.1418(4) 0.8488(2) 0.0595(12) Uani 1 1 d . . .
H12A H 0.8717 0.1495 0.8119 0.071 Uiso 1 1 calc R . .
H12B H 0.8172 0.2006 0.8719 0.071 Uiso 1 1 calc R . .
C17 C 0.7691(5) 0.1548(4) 0.6345(2) 0.0597(12) Uani 1 1 d . B .
H17A H 0.8157 0.1902 0.6669 0.072 Uiso 1 1 calc R . .
H17B H 0.8262 0.0992 0.6261 0.072 Uiso 1 1 calc R . .
C24 C 0.1461(5) -0.0189(3) 0.6362(2) 0.0617(12) Uani 1 1 d . . .
H24A H 0.1900 0.0308 0.6604 0.074 Uiso 1 1 calc R . .
H24B H 0.0886 0.0114 0.6050 0.074 Uiso 1 1 calc R . .
C8 C 0.5723(5) 0.1332(5) 1.0125(2) 0.0713(15) Uani 1 1 d . . .
H8 H 0.6435 0.1187 1.0405 0.086 Uiso 1 1 calc R . .
C7 C 0.5340(6) 0.2262(4) 1.0024(3) 0.0754(16) Uani 1 1 d . . .
H7 H 0.5798 0.2742 1.0239 0.090 Uiso 1 1 calc R . .
C14 C 0.8004(5) -0.0248(3) 0.8586(3) 0.0596(12) Uani 1 1 d . . .
H14A H 0.8532 -0.0468 0.8231 0.072 Uiso 1 1 calc R . .
H14B H 0.7921 -0.0761 0.8880 0.072 Uiso 1 1 calc R . .
C23 C 0.2634(5) -0.0756(3) 0.6040(2) 0.0604(12) Uani 1 1 d . . .
H23A H 0.3221 -0.1057 0.6349 0.073 Uiso 1 1 calc R . .
H23B H 0.2205 -0.1250 0.5793 0.073 Uiso 1 1 calc R . .
C6 C 0.4303(6) 0.2489(4) 0.9616(3) 0.0745(15) Uani 1 1 d . . .
H6 H 0.4055 0.3117 0.9548 0.089 Uiso 1 1 calc R . .
C18 C 0.7646(7) 0.2156(5) 0.5771(3) 0.0914(19) Uani 1 1 d . . .
H18 H 0.6911 0.2639 0.5823 0.110 Uiso 1 1 calc R A 1
O5 O 0.7305(5) 0.7173(3) 0.8740(2) 0.0802(12) Uani 1 1 d . . .
O7 O 0.8717(6) 0.7204(4) 0.7613(3) 0.1021(16) Uani 1 1 d . . .
C20 C 0.7338(11) 0.1631(7) 0.5238(4) 0.143(3) Uani 1 1 d . B .
H20A H 0.8088 0.1187 0.5162 0.215 Uiso 1 1 calc R . .
H20B H 0.7252 0.2052 0.4893 0.215 Uiso 1 1 calc R . .
H20C H 0.6465 0.1295 0.5295 0.215 Uiso 1 1 calc R . .
H1 H 0.346(5) -0.114(3) 0.7905(19) 0.042(13) Uiso 1 1 d . . .
H3 H 0.668(4) 0.031(3) 0.7319(18) 0.041(11) Uiso 1 1 d . . .
H6A H 0.319(6) 0.300(4) 0.809(3) 0.070(19) Uiso 1 1 d . . .
H6B H 0.428(9) 0.318(6) 0.784(3) 0.06(2) Uiso 0.65 1 d P . .
H5B H 0.682(6) 0.766(4) 0.872(3) 0.077(18) Uiso 1 1 d . . .
H7B H 0.841(8) 0.665(5) 0.745(3) 0.10(2) Uiso 1 1 d . . .
H5A H 0.766(7) 0.703(5) 0.834(3) 0.10(3) Uiso 1 1 d . . .
H7A H 0.847(8) 0.745(5) 0.726(3) 0.09(2) Uiso 1 1 d . . .
C19 C 0.9057(10) 0.2650(8) 0.5684(5) 0.188(6) Uani 1 1 d . B 1
H19A H 0.8958 0.3145 0.5385 0.282 Uiso 1 1 calc R B 1
H19B H 0.9748 0.2201 0.5544 0.282 Uiso 1 1 calc R B 1
H19C H 0.9359 0.2916 0.6069 0.282 Uiso 1 1 calc R B 1
H4 H 0.387(5) 0.109(3) 0.6102(19) 0.051(12) Uiso 1 1 d . C 1
H6C H 0.331(9) 0.373(6) 0.829(4) 0.006(18) Uiso 0.35 1 d P . .

loop_
_atom_site_aniso_label
_atom_site_aniso_U_11
_atom_site_aniso_U_22
_atom_site_aniso_U_33
_atom_site_aniso_U_23
_atom_site_aniso_U_13
_atom_site_aniso_U_12
O3 0.0641(19) 0.0396(15) 0.070(2) 0.0014(15) -0.0053(17) 0.0052(14)
O1 0.062(2) 0.0510(17) 0.083(2) -0.0076(16) -0.0082(18) 0.0102(16)
N4 0.060(2) 0.049(2) 0.056(2) -0.0041(18) -0.0066(19) 0.0015(19)
O4 0.080(2) 0.0518(17) 0.075(2) -0.0026(16) -0.0056(19) 0.0118(18)
C10 0.045(2) 0.043(2) 0.0363(19) -0.0036(17) -0.0006(17) -0.0022(18)
O2 0.0585(17) 0.0378(14) 0.076(2) 0.0086(14) 0.0004(17) -0.0007(14)
N1 0.047(2) 0.0375(18) 0.056(2) -0.0070(17) 0.0007(16) 0.0029(16)
N2 0.0360(17) 0.0454(17) 0.0428(17) -0.0003(15) 0.0043(15) 0.0030(14)
N3 0.056(2) 0.0385(16) 0.0435(18) 0.0069(15) 0.0001(17) 0.0054(16)
C15 0.0310(18) 0.042(2) 0.054(2) 0.0009(18) 0.0022(18) -0.0031(16)
C16 0.053(2) 0.046(2) 0.049(2) 0.0059(19) -0.005(2) 0.002(2)
C2 0.041(2) 0.0356(18) 0.051(2) -0.0006(18) 0.0035(17) -0.0058(16)
C11 0.039(2) 0.043(2) 0.043(2) 0.0005(17) 0.0064(18) -0.0008(17)
C1 0.044(2) 0.046(2) 0.054(2) 0.004(2) 0.006(2) -0.0024(18)
C9 0.058(3) 0.065(3) 0.046(2) 0.009(2) 0.010(2) 0.004(2)
C4 0.039(2) 0.055(2) 0.041(2) -0.0050(19) 0.0114(18) 0.0021(18)
C21 0.062(3) 0.046(2) 0.045(2) 0.0075(19) 0.004(2) 0.000(2)
C26 0.049(2) 0.048(2) 0.068(3) -0.001(2) -0.006(2) -0.008(2)
C5 0.046(2) 0.068(3) 0.058(3) -0.002(2) 0.006(2) 0.008(2)
O6 0.108(4) 0.091(3) 0.088(4) -0.017(3) 0.011(3) 0.006(3)
C13 0.044(2) 0.081(3) 0.076(3) 0.000(3) -0.002(2) -0.002(3)
C3 0.044(2) 0.060(3) 0.061(3) -0.005(2) 0.014(2) -0.009(2)
C22 0.071(3) 0.065(3) 0.055(3) -0.009(2) -0.012(2) -0.001(3)
C25 0.054(3) 0.066(3) 0.072(3) -0.006(2) -0.014(2) -0.006(3)
C12 0.051(3) 0.065(3) 0.062(3) 0.007(2) -0.008(2) -0.016(2)
C17 0.055(3) 0.072(3) 0.052(3) 0.014(2) -0.007(2) -0.008(2)
C24 0.068(3) 0.056(3) 0.061(3) -0.001(2) -0.016(3) 0.004(2)
C8 0.049(3) 0.116(5) 0.048(3) -0.002(3) -0.007(2) -0.004(3)
C7 0.061(3) 0.088(4) 0.077(4) -0.031(3) 0.001(3) -0.016(3)
C14 0.051(3) 0.057(3) 0.072(3) 0.004(2) 0.000(2) 0.008(2)
C23 0.070(3) 0.048(2) 0.064(3) -0.007(2) -0.014(2) -0.005(2)
C6 0.072(3) 0.051(3) 0.101(4) -0.016(3) 0.013(3) 0.000(3)
C18 0.082(4) 0.114(5) 0.078(4) 0.032(4) 0.013(3) -0.007(4)
O5 0.081(3) 0.047(2) 0.112(4) 0.008(2) -0.007(3) 0.0085(19)
O7 0.104(4) 0.070(3) 0.132(5) -0.007(3) -0.002(3) -0.022(3)
C20 0.161(9) 0.170(8) 0.099(6) 0.023(6) 0.021(6) -0.011(8)
C19 0.128(7) 0.269(13) 0.168(9) 0.143(9) -0.020(7) -0.079(8)

loop_
_atom_type_symbol
_atom_type_description
_atom_type_scat_dispersion_real
_atom_type_scat_dispersion_imag
_atom_type_scat_source
C C 0.0033 0.0000 'International Tables Vol C Tables 4.2.6.8 and 6.1.1.4'
H H 0.0000 0.0000 'International Tables Vol C Tables 4.2.6.8 and 6.1.1.4'
N N 0.0061 0.0000 'International Tables Vol C Tables 4.2.6.8 and 6.1.1.4'
O O 0.0106 0.0000 'International Tables Vol C Tables 4.2.6.8 and 6.1.1.4'

loop_
_geom_angle_atom_site_label_1
_geom_angle_atom_site_label_2
_geom_angle_atom_site_label_3
_geom_angle
_geom_angle_site_symmetry_1
_geom_angle_site_symmetry_3
_geom_angle_publ_flag
C21 N4 C22 122.8(4) . . ?
C21 N4 H4 118(3) . . ?
C22 N4 H4 118(3) . . ?
O2 C10 N2 122.7(4) . . ?
O2 C10 C2 117.8(4) . . ?
N2 C10 C2 119.5(3) . . ?
C1 N1 C2 122.6(4) . . ?
C1 N1 H1 117(4) . . ?
C2 N1 H1 121(4) . . ?
C10 N2 C11 126.9(3) . . ?
C10 N2 C14 120.3(3) . . ?
C11 N2 C14 111.3(3) . . ?
C15 N3 C16 121.0(3) . . ?
C15 N3 H3 115(3) . . ?
C16 N3 H3 123(3) . . ?
O3 C15 N3 123.8(4) . . ?
O3 C15 C11 118.6(4) . . ?
N3 C15 C11 117.5(3) . . ?
N3 C16 C17 109.7(4) . . ?
N3 C16 C21 107.4(3) . . ?
C17 C16 C21 113.2(4) . . ?
N3 C16 H16 108.8 . . ?
C17 C16 H16 108.8 . . ?
C21 C16 H16 108.8 . . ?
N1 C2 C10 107.3(3) . . ?
N1 C2 C3 111.4(3) . . ?
C10 C2 C3 108.5(3) . . ?
N1 C2 H2 109.9 . . ?
C10 C2 H2 109.9 . . ?
C3 C2 H2 109.9 . . ?
N2 C11 C15 116.3(3) . . ?
N2 C11 C12 103.4(3) . . ?
C15 C11 C12 109.6(3) . . ?
N2 C11 H11 109.1 . . ?
C15 C11 H11 109.1 . . ?
C12 C11 H11 109.1 . . ?
O1 C1 N1 121.0(4) . . ?
O1 C1 C26 122.2(4) . . ?
N1 C1 C26 116.8(4) . . ?
C4 C9 C8 120.3(5) . . ?
C4 C9 H9 119.8 . . ?
C8 C9 H9 119.8 . . ?
C5 C4 C9 118.2(4) . . ?
C5 C4 C3 120.8(4) . . ?
C9 C4 C3 120.9(4) . . ?
O4 C21 N4 124.3(4) . . ?
O4 C21 C16 120.3(4) . . ?
N4 C21 C16 115.4(4) . . ?
C1 C26 C25 113.2(4) . . ?
C1 C26 H26A 108.9 . . ?
C25 C26 H26A 108.9 . . ?
C1 C26 H26B 108.9 . . ?
C25 C26 H26B 108.9 . . ?
H26A C26 H26B 107.8 . . ?
C4 C5 C6 122.1(5) . . ?
C4 C5 H5 118.9 . . ?
C6 C5 H5 118.9 . . ?
H6A O6 H6B 81(6) . . ?
H6A O6 H6C 74(6) . . ?
H6B O6 H6C 106(7) . . ?
C12 C13 C14 102.8(4) . . ?
C12 C13 H13A 111.2 . . ?
C14 C13 H13A 111.2 . . ?
C12 C13 H13B 111.2 . . ?
C14 C13 H13B 111.2 . . ?
H13A C13 H13B 109.1 . . ?
C4 C3 C2 112.3(3) . . ?
C4 C3 H3A 109.2 . . ?
C2 C3 H3A 109.2 . . ?
C4 C3 H3B 109.2 . . ?
C2 C3 H3B 109.2 . . ?
H3A C3 H3B 107.9 . . ?
N4 C22 C23 112.9(4) . . ?
N4 C22 H22A 109.0 . . ?
C23 C22 H22A 109.0 . . ?
N4 C22 H22B 109.0 . . ?
C23 C22 H22B 109.0 . . ?
H22A C22 H22B 107.8 . . ?
C24 C25 C26 113.9(4) . . ?
C24 C25 H25A 108.8 . . ?
C26 C25 H25A 108.8 . . ?
C24 C25 H25B 108.8 . . ?
C26 C25 H25B 108.8 . . ?
H25A C25 H25B 107.7 . . ?
C13 C12 C11 105.3(4) . . ?
C13 C12 H12A 110.7 . . ?
C11 C12 H12A 110.7 . . ?
C13 C12 H12B 110.7 . . ?
C11 C12 H12B 110.7 . . ?
H12A C12 H12B 108.8 . . ?
C18 C17 C16 114.7(4) . . ?
C18 C17 H17A 108.6 . . ?
C16 C17 H17A 108.6 . . ?
C18 C17 H17B 108.6 . . ?
C16 C17 H17B 108.6 . . ?
H17A C17 H17B 107.6 . . ?
C25 C24 C23 115.5(4) . . ?
C25 C24 H24A 108.4 . . ?
C23 C24 H24A 108.4 . . ?
C25 C24 H24B 108.4 . . ?
C23 C24 H24B 108.4 . . ?
H24A C24 H24B 107.5 . . ?
C7 C8 C9 119.4(5) . . ?
C7 C8 H8 120.3 . . ?
C9 C8 H8 120.3 . . ?
C6 C7 C8 121.1(5) . . ?
C6 C7 H7 119.5 . . ?
C8 C7 H7 119.5 . . ?
N2 C14 C13 103.5(4) . . ?
N2 C14 H14A 111.1 . . ?
C13 C14 H14A 111.1 . . ?
N2 C14 H14B 111.1 . . ?
C13 C14 H14B 111.1 . . ?
H14A C14 H14B 109.0 . . ?
C22 C23 C24 112.8(4) . . ?
C22 C23 H23A 109.0 . . ?
C24 C23 H23A 109.0 . . ?
C22 C23 H23B 109.0 . . ?
C24 C23 H23B 109.0 . . ?
H23A C23 H23B 107.8 . . ?
C7 C6 C5 118.9(5) . . ?
C7 C6 H6 120.6 . . ?
C5 C6 H6 120.6 . . ?
C20 C18 C17 112.7(7) . . ?
C20 C18 C19 108.8(8) . . ?
C17 C18 C19 109.7(6) . . ?
C20 C18 H18 108.5 . . ?
C17 C18 H18 108.5 . . ?
C19 C18 H18 108.5 . . ?
H5B O5 H5A 109(6) . . ?
H7B O7 H7A 86(6) . . ?
C18 C20 H20A 109.5 . . ?
C18 C20 H20B 109.5 . . ?
H20A C20 H20B 109.5 . . ?
C18 C20 H20C 109.5 . . ?
H20A C20 H20C 109.5 . . ?
H20B C20 H20C 109.5 . . ?
C18 C19 H19A 109.5 . . ?
C18 C19 H19B 109.5 . . ?
C18 C19 H19C 109.5 . . ?

loop_
_geom_bond_atom_site_label_1
_geom_bond_atom_site_label_2
_geom_bond_distance
_geom_bond_site_symmetry_2
_geom_bond_publ_flag
O3 C15 1.221(5) . ?
O1 C1 1.237(5) . ?
N4 C21 1.326(6) . ?
N4 C22 1.455(6) . ?
N4 H4 0.90(5) . ?
O4 C21 1.225(5) . ?
C10 O2 1.218(5) . ?
C10 N2 1.341(5) . ?
C10 C2 1.519(6) . ?
N1 C1 1.332(6) . ?
N1 C2 1.448(5) . ?
N1 H1 0.74(4) . ?
N2 C11 1.470(5) . ?
N2 C14 1.474(5) . ?
N3 C15 1.332(5) . ?
N3 C16 1.465(5) . ?
N3 H3 0.91(4) . ?
C15 C11 1.521(6) . ?
C16 C17 1.525(6) . ?
C16 C21 1.525(6) . ?
C16 H16 0.9800 . ?
C2 C3 1.544(6) . ?
C2 H2 0.9800 . ?
C11 C12 1.548(6) . ?
C11 H11 0.9800 . ?
C1 C26 1.503(6) . ?
C9 C4 1.388(6) . ?
C9 C8 1.391(7) . ?
C9 H9 0.9300 . ?
C4 C5 1.375(6) . ?
C4 C3 1.507(6) . ?
C26 C25 1.515(7) . ?
C26 H26A 0.9700 . ?
C26 H26B 0.9700 . ?
C5 C6 1.382(7) . ?
C5 H5 0.9300 . ?
O6 H6A 0.87(6) . ?
O6 H6B 0.96(9) . ?
O6 H6C 0.97(9) . ?
C13 C12 1.510(7) . ?
C13 C14 1.518(7) . ?
C13 H13A 0.9700 . ?
C13 H13B 0.9700 . ?
C3 H3A 0.9700 . ?
C3 H3B 0.9700 . ?
C22 C23 1.516(7) . ?
C22 H22A 0.9700 . ?
C22 H22B 0.9700 . ?
C25 C24 1.507(7) . ?
C25 H25A 0.9700 . ?
C25 H25B 0.9700 . ?
C12 H12A 0.9700 . ?
C12 H12B 0.9700 . ?
C17 C18 1.517(7) . ?
C17 H17A 0.9700 . ?
C17 H17B 0.9700 . ?
C24 C23 1.536(7) . ?
C24 H24A 0.9700 . ?
C24 H24B 0.9700 . ?
C8 C7 1.380(8) . ?
C8 H8 0.9300 . ?
C7 C6 1.361(8) . ?
C7 H7 0.9300 . ?
C14 H14A 0.9700 . ?
C14 H14B 0.9700 . ?
C23 H23A 0.9700 . ?
C23 H23B 0.9700 . ?
C6 H6 0.9300 . ?
C18 C20 1.405(11) . ?
C18 C19 1.517(10) . ?
C18 H18 0.9800 . ?
O5 H5B 0.83(6) . ?
O5 H5A 0.96(7) . ?
O7 H7B 0.91(8) . ?
O7 H7A 0.88(7) . ?
C20 H20A 0.9600 . ?
C20 H20B 0.9600 . ?
C20 H20C 0.9600 . ?
C19 H19A 0.9600 . ?
C19 H19B 0.9600 . ?
C19 H19C 0.9600 . ?
